data_1576169
loop_
_publ_author_name
'Zheng, Chenggong'
'Liu, Jiyong'
'Wang, Yongtao'
'Li, Haoran'
'Wang, Yuwen'
'Lu, Zhan'

_publ_section_title
;
 The structural parameter of spin states of <i>C</i>
 <sub>1</sub>-symmetric four-coordinate cobalt complexes: <i>D</i>
 <sub>4</sub>.
;
_journal_issue 1
_journal_name_full 'Chemical science'
_journal_page_first 492
_journal_page_last 499
_journal_paper_doi 10.1039/d5sc06683b
_journal_volume 17
_journal_year 2026
_chemical_formula_moiety '2(C18 H28 Fe N O4 Si2), C H Cl3, 2(C F3 O3 S)'
_chemical_formula_sum 'C39 H57 Cl3 F6 Fe2 N2 O14 S2 Si4'
_chemical_formula_weight 1286.39
_space_group_crystal_system monoclinic
_space_group_IT_number 14
_space_group_name_Hall '-P 2ybc'
_space_group_name_H-M_alt 'P 1 21/c 1'
_atom_sites_solution_hydrogens geom
_atom_sites_solution_primary dual
_audit_creation_date 2022-12-22
_audit_creation_method
;
Olex2 1.5
(compiled 2022.04.07 svn.rca3783a0 for OlexSys, GUI svn.r6498)
;
_audit_update_record
;
2024-07-31 deposited with the CCDC.	2025-10-27 downloaded from the CCDC.
;
_cell_angle_alpha 90
_cell_angle_beta 93.7700(10)
_cell_angle_gamma 90
_cell_formula_units_Z 4
_cell_length_a 17.3643(2)
_cell_length_b 21.3942(2)
_cell_length_c 15.4590(2)
_cell_measurement_reflns_used 22607
_cell_measurement_temperature 100.0(1)
_cell_measurement_theta_max 79.3630
_cell_measurement_theta_min 4.1090
_cell_volume 5730.52(11)
_computing_cell_refinement 'CrysAlisPro 1.171.42.69a (Rigaku OD, 2022)'
_computing_data_collection 'CrysAlisPro 1.171.42.69a (Rigaku OD, 2022)'
_computing_data_reduction 'CrysAlisPro 1.171.42.69a (Rigaku OD, 2022)'
_computing_molecular_graphics 'Olex2 1.5 (Dolomanov et al., 2009)'
_computing_publication_material 'Olex2 1.5 (Dolomanov et al., 2009)'
_computing_structure_refinement 'SHELXL 2018/3 (Sheldrick, 2015)'
_computing_structure_solution 'SHELXT 2014/4 (Sheldrick, 2014)'
_diffrn_ambient_environment N~2~
_diffrn_ambient_temperature 100.0(1)
_diffrn_detector 'Hybrid Pixel Array Detector'
_diffrn_detector_area_resol_mean 5.8140
_diffrn_detector_type 'Pilatus 200K'
_diffrn_measured_fraction_theta_full 0.999
_diffrn_measured_fraction_theta_max 0.980
_diffrn_measurement_details
;
List of Runs (angles in degrees, time in seconds):

  # Type    Start    End  Width  t~exp~   \w     \q     \k     \f   Frames
#--------------------------------------------------------------------------
  1  \w   -122.00 -73.00   0.50    0.50    --  -49.37-125.00 -90.00   98
  2  \w   -122.00 -33.00   0.50    0.50    --  -49.37 -57.00  90.00  178
  3  \w    -65.00  24.00   0.50    0.50    --  -49.37  57.00 -90.00  178
  4  \w    -48.00 -12.00   0.50    1.20    --  -88.50  45.00-150.00   72
  5  \w     -9.00  30.00   0.50    0.50    --  -49.37  19.00-150.00   78
  6  \w     -9.00  30.00   0.50    0.50    --  -49.37  19.00  60.00   78
  7  \w     94.00 170.00   0.50    1.20    --  110.00  15.00 150.00  152
  8  \w     94.00 160.00   0.50    1.20    --  110.00  15.00  90.00  132
  9  \w     98.00 178.00   0.50    1.20    --  110.00  30.00  30.00  160
 10  \w    140.00 173.00   0.50    1.20    --  110.00  61.00 -30.00   66
 11  \w     94.00 119.00   0.50    1.20    --  110.00  61.00 -30.00   50
 12  \w     40.00 103.00   0.50    1.20    --  110.00 -95.00-150.00  126
 13  \w     45.00 107.00   0.50    1.20    --  110.00-111.00-180.00  124
 14  \w     37.00  71.00   0.50    1.20    --  110.00-111.00-120.00   68
 15  \w     37.00  72.00   0.50    1.20    --  110.00-111.00-150.00   70
 16  \w     80.00 107.00   0.50    1.20    --  110.00-111.00-150.00   54
 17  \w     39.00  95.00   0.50    1.20    --  110.00-111.00 -90.00  112
 18  \w     39.00  64.00   0.50    1.20    --  110.00-111.00 -60.00   50
 19  \w     34.00  97.00   0.50    1.20    --  110.00 -95.00 -90.00  126
 20  \w     34.00  96.00   0.50    0.50    --   49.37-125.00 -90.00  124
 21  \w     50.00 100.00   0.50    1.20    --  110.00-111.00  90.00  100
 22  \w     53.00  95.00   0.50    1.20    --  110.00 -95.00 120.00   84
 23  \w    -30.00   9.00   0.50    0.50    --   49.37 -19.00-120.00   78
 24  \w     47.00  73.00   0.50    1.20    --  110.00 -61.00-180.00   52
 25  \w     39.00  66.00   0.50    1.20    --  110.00 -61.00 -30.00   54
 26  \w    102.00 178.00   0.50    1.20    --  110.00 111.00-150.00  152
;
_diffrn_measurement_device 'four-circle diffractometer'
_diffrn_measurement_device_type 'XtaLAB Synergy, Dualflex, Pilatus 200K'
_diffrn_measurement_method '\w scans'
_diffrn_orient_matrix_type 'CrysAlisPro convention (1999,Acta A55,543-557)'
_diffrn_orient_matrix_UB_11 0.0123513000
_diffrn_orient_matrix_UB_12 -0.0708114000
_diffrn_orient_matrix_UB_13 -0.0106162000
_diffrn_orient_matrix_UB_21 0.0441678000
_diffrn_orient_matrix_UB_22 -0.0022940000
_diffrn_orient_matrix_UB_23 0.0896831000
_diffrn_orient_matrix_UB_31 -0.0762074000
_diffrn_orient_matrix_UB_32 -0.0127486000
_diffrn_orient_matrix_UB_33 0.0426293000
_diffrn_radiation_monochromator mirror
_diffrn_radiation_probe x-ray
_diffrn_radiation_type 'Cu K\a'
_diffrn_radiation_wavelength 1.54184
_diffrn_reflns_av_R_equivalents 0.0531
_diffrn_reflns_av_unetI/netI 0.0452
_diffrn_reflns_Laue_measured_fraction_full 0.999
_diffrn_reflns_Laue_measured_fraction_max 0.980
_diffrn_reflns_limit_h_max 16
_diffrn_reflns_limit_h_min -22
_diffrn_reflns_limit_k_max 27
_diffrn_reflns_limit_k_min -25
_diffrn_reflns_limit_l_max 19
_diffrn_reflns_limit_l_min -19
_diffrn_reflns_number 48887
_diffrn_reflns_point_group_measured_fraction_full 0.999
_diffrn_reflns_point_group_measured_fraction_max 0.980
_diffrn_reflns_theta_full 67.684
_diffrn_reflns_theta_max 79.784
_diffrn_reflns_theta_min 3.532
_diffrn_source 'micro-focus sealed X-ray tube'
_diffrn_source_type 'PhotonJet (Cu) X-ray Source'
_exptl_absorpt_coefficient_mu 7.516
_exptl_absorpt_correction_T_max 0.964
_exptl_absorpt_correction_T_min 0.346
_exptl_absorpt_correction_type gaussian
_exptl_absorpt_process_details
;
CrysAlisPro 1.171.42.69a (Rigaku Oxford Diffraction, 2022)
Numerical absorption correction based on gaussian integration over
a multifaceted crystal model
Empirical absorption correction using spherical harmonics,
implemented in SCALE3 ABSPACK scaling algorithm.
;
_exptl_crystal_colour 'clear yellow'
_exptl_crystal_colour_lustre clear
_exptl_crystal_colour_primary yellow
_exptl_crystal_density_diffrn 1.491
_exptl_crystal_description block
_exptl_crystal_F_000 2648
_exptl_crystal_recrystallization_method 'Slow evaporation from CHCl3 solution'
_exptl_crystal_size_max 0.256
_exptl_crystal_size_mid 0.239
_exptl_crystal_size_min 0.139
_refine_diff_density_max 0.706
_refine_diff_density_min -0.494
_refine_diff_density_rms 0.076
_refine_ls_extinction_method none
_refine_ls_goodness_of_fit_ref 1.047
_refine_ls_hydrogen_treatment constr
_refine_ls_matrix_type full
_refine_ls_number_parameters 678
_refine_ls_number_reflns 12232
_refine_ls_number_restraints 156
_refine_ls_restrained_S_all 1.045
_refine_ls_R_factor_all 0.0519
_refine_ls_R_factor_gt 0.0443
_refine_ls_shift/su_max 0.002
_refine_ls_shift/su_mean 0.000
_refine_ls_structure_factor_coef Fsqd
_refine_ls_weighting_details 'w=1/[\s^2^(Fo^2^)+(0.0686P)^2^+3.2433P] where P=(Fo^2^+2Fc^2^)/3'
_refine_ls_weighting_scheme calc
_refine_ls_wR_factor_gt 0.1179
_refine_ls_wR_factor_ref 0.1230
_reflns_Friedel_coverage 0.000
_reflns_number_gt 10484
_reflns_number_total 12232
_reflns_threshold_expression 'I > 2\s(I)'
_cod_data_source_file d5sc06683b2.cif
_cod_data_source_block c201222_1_2
_cod_depositor_comments 'Adding full bibliography for 1576157--1576173.cif.'
_cod_database_code 1576169
_shelx_shelxl_version_number 2018/3
_chemical_oxdiff_formula C41H58Cl3F6Fe2O14S2Si4
_shelx_space_group_comment
;
The symmetry employed for this shelxl refinement is uniquely defined
by the following loop, which should always be used as a source of
symmetry information in preference to the above space-group names.
They are only intended as comments.
;
_shelx_estimated_absorpt_t_max 0.419
_shelx_estimated_absorpt_t_min 0.245
_olex2_refinement_description
;
1. Fixed Uiso
 At 1.2 times of:
  All C(H) groups, All C(H,H) groups
 At 1.5 times of:
  All C(H,H,H) groups
2. Restrained distances
 Cl1E-Cl2E \\sim Cl2E-Cl3E \\sim Cl3E-Cl1E \\sim Cl1F-Cl2F \\sim Cl2F-Cl3F
\\sim Cl3F-Cl1F
 with sigma of 0.02
 Cl2E-C1E \\sim Cl2F-C1F \\sim Cl1E-C1E \\sim Cl1F-C1F \\sim Cl3E-C1E \\sim
Cl3F-C1F
 with sigma of 0.02
3. Uiso/Uaniso restraints and constraints
Cl2F \\sim C1F \\sim Cl1F \\sim Cl3F \\sim Cl2E \\sim Cl1E \\sim C1E \\sim
Cl3E: within 2A with sigma of 0.04 and sigma for terminal atoms of 0.08 within
2A
Uanis(Cl2E) = Uanis(Cl2F)
Uanis(C1E) = Uanis(C1F)
Uanis(Cl1E) = Uanis(Cl1F)
Uanis(Cl3E) = Uanis(Cl3F)
4. Rigid body (RIGU) restrains
 C1E, Cl1E, Cl2E, Cl3E, C1F, Cl2F, Cl1F, Cl3F
 with sigma for 1-2 distances of 0.004 and sigma for 1-3 distances of 0.004
5. Others
 Sof(Cl2F)=Sof(Cl1F)=Sof(Cl3F)=Sof(C1F)=Sof(H1F)=1-FVAR(1)
 Sof(Cl1E)=Sof(Cl2E)=Sof(Cl3E)=Sof(C1E)=Sof(H1E)=FVAR(1)
6.a Ternary CH refined with riding coordinates:
 C1E(H1E), C1F(H1F)
6.b Secondary CH2 refined with riding coordinates:
 C9A(H9AA,H9AB), C12A(H12A,H12B), C9B(H9BA,H9BB), C12B(H12C,H12D)
6.c Idealised Me refined as rotating group:
 C10A(H10A,H10B,H10C), C11A(H11A,H11B,H11C), C13A(H13A,H13B,H13C), C14A(H14A,
 H14B,H14C), C15A(H15A,H15B,H15C), C16A(H16A,H16B,H16C), C17A(H17A,H17B,H17C),
 C18A(H18A,H18B,H18C), C10B(H10D,H10E,H10F), C11B(H11D,H11E,H11F), C13B(H13D,
 H13E,H13F), C14B(H14D,H14E,H14F), C15B(H15D,H15E,H15F), C16B(H16D,H16E,H16F),
 C17B(H17D,H17E,H17F), C18B(H18D,H18E,H18F)
;
_olex2_submission_original_sample_id c201222_1_2
_olex2_submission_special_instructions 'No special instructions were received'
_oxdiff_exptl_absorpt_empirical_details
;
Empirical correction (ABSPACK) includes:
- Absorption correction using spherical harmonics
- Frame scaling
- Detector area scaling
;
_oxdiff_exptl_absorpt_empirical_full_max 2.101
_oxdiff_exptl_absorpt_empirical_full_min 0.526

loop_
_space_group_symop_operation_xyz
'x, y, z'
'-x, y+1/2, -z+1/2'
'-x, -y, -z'
'x, -y-1/2, z-1/2'

loop_
_atom_site_label
_atom_site_type_symbol
_atom_site_fract_x
_atom_site_fract_y
_atom_site_fract_z
_atom_site_U_iso_or_equiv
_atom_site_adp_type
_atom_site_occupancy
_atom_site_site_symmetry_order
_atom_site_calc_flag
_atom_site_refinement_flags_posn
_atom_site_refinement_flags_adp
_atom_site_refinement_flags_occupancy
_atom_site_disorder_assembly
_atom_site_disorder_group
Fe1A Fe 0.43196(2) 0.34297(2) 0.57200(3) 0.02322(10) Uani 1 1 d . . . . .
Si1A Si 0.42415(4) 0.17313(3) 0.58178(5) 0.02899(15) Uani 1 1 d . . . . .
Si2A Si 0.57379(4) 0.40183(3) 0.73637(5) 0.02683(14) Uani 1 1 d . . . . .
O1A O 0.43749(11) 0.47840(9) 0.54803(15) 0.0388(5) Uani 1 1 d . . . . .
O2A O 0.32012(12) 0.33578(10) 0.70746(15) 0.0429(5) Uani 1 1 d . . . . .
O3A O 0.32690(12) 0.32191(11) 0.41730(15) 0.0466(5) Uani 1 1 d . . . . .
O4A O 0.49269(10) 0.26175(8) 0.75160(11) 0.0279(4) Uani 1 1 d . . . . .
N1A N 0.58288(12) 0.33055(10) 0.41857(13) 0.0264(4) Uani 1 1 d . . . . .
C1A C 0.43229(14) 0.42608(12) 0.55600(17) 0.0294(5) Uani 1 1 d . . . . .
C2A C 0.36175(14) 0.33984(12) 0.65423(19) 0.0301(5) Uani 1 1 d . . . . .
C3A C 0.36595(15) 0.32969(13) 0.47790(19) 0.0340(6) Uani 1 1 d . . . . .
C4A C 0.50234(13) 0.28083(11) 0.67818(16) 0.0232(5) Uani 1 1 d . . . . .
C5A C 0.47555(13) 0.25063(11) 0.59420(16) 0.0236(5) Uani 1 1 d . . . . .
C6A C 0.51521(13) 0.28260(11) 0.52963(16) 0.0231(4) Uani 1 1 d . . . . .
C7A C 0.55029(13) 0.33734(10) 0.56546(16) 0.0222(4) Uani 1 1 d . . . . .
C8A C 0.53539(13) 0.34267(11) 0.65466(16) 0.0230(5) Uani 1 1 d . . . . .
C9A C 0.54155(15) 0.26981(11) 0.44193(16) 0.0272(5) Uani 1 1 d . . . . .
H9AA H 0.497239 0.261147 0.400042 0.033 Uiso 1 1 calc R U . . .
H9AB H 0.577384 0.233787 0.443014 0.033 Uiso 1 1 calc R U . . .
C10A C 0.65479(16) 0.31564(13) 0.37345(18) 0.0339(6) Uani 1 1 d . . . . .
H10A H 0.682039 0.354493 0.361507 0.051 Uiso 1 1 calc R U . . .
H10B H 0.640764 0.294031 0.318775 0.051 Uiso 1 1 calc R U . . .
H10C H 0.688413 0.288683 0.410666 0.051 Uiso 1 1 calc R U . . .
C11A C 0.53043(16) 0.36905(13) 0.35808(18) 0.0338(6) Uani 1 1 d . . . . .
H11A H 0.485303 0.382358 0.388223 0.051 Uiso 1 1 calc R U . . .
H11B H 0.513535 0.343886 0.307359 0.051 Uiso 1 1 calc R U . . .
H11C H 0.558348 0.405933 0.339310 0.051 Uiso 1 1 calc R U . . .
C12A C 0.60263(14) 0.36618(11) 0.50326(15) 0.0246(5) Uani 1 1 d . . . . .
H12A H 0.657497 0.360317 0.523219 0.029 Uiso 1 1 calc R U . . .
H12B H 0.592073 0.411414 0.495996 0.029 Uiso 1 1 calc R U . . .
C13A C 0.35719(18) 0.16385(15) 0.6702(2) 0.0428(7) Uani 1 1 d . . . . .
H13A H 0.386266 0.167510 0.726513 0.064 Uiso 1 1 calc R U . . .
H13B H 0.332543 0.122667 0.665627 0.064 Uiso 1 1 calc R U . . .
H13C H 0.317550 0.196476 0.665065 0.064 Uiso 1 1 calc R U . . .
C14A C 0.5008(2) 0.11223(14) 0.5877(3) 0.0509(8) Uani 1 1 d . . . . .
H14A H 0.534928 0.118476 0.540345 0.076 Uiso 1 1 calc R U . . .
H14B H 0.477050 0.070752 0.582398 0.076 Uiso 1 1 calc R U . . .
H14C H 0.530950 0.115394 0.643388 0.076 Uiso 1 1 calc R U . . .
C15A C 0.3678(2) 0.17077(15) 0.4745(2) 0.0452(7) Uani 1 1 d . . . . .
H15A H 0.322890 0.198420 0.476063 0.068 Uiso 1 1 calc R U . . .
H15B H 0.350344 0.127914 0.462318 0.068 Uiso 1 1 calc R U . . .
H15C H 0.400544 0.184734 0.429047 0.068 Uiso 1 1 calc R U . . .
C16A C 0.49389(19) 0.42718(17) 0.8023(2) 0.0507(8) Uani 1 1 d . . . . .
H16A H 0.457459 0.452884 0.766662 0.076 Uiso 1 1 calc R U . . .
H16B H 0.514893 0.451689 0.851959 0.076 Uiso 1 1 calc R U . . .
H16C H 0.467114 0.390341 0.823121 0.076 Uiso 1 1 calc R U . . .
C17A C 0.65256(19) 0.36190(15) 0.8019(2) 0.0450(7) Uani 1 1 d . . . . .
H17A H 0.631268 0.326583 0.832848 0.068 Uiso 1 1 calc R U . . .
H17B H 0.676807 0.391429 0.843801 0.068 Uiso 1 1 calc R U . . .
H17C H 0.691215 0.346617 0.763564 0.068 Uiso 1 1 calc R U . . .
C18A C 0.61404(18) 0.47024(13) 0.6797(2) 0.0399(6) Uani 1 1 d . . . . .
H18A H 0.655593 0.456198 0.644401 0.060 Uiso 1 1 calc R U . . .
H18B H 0.634534 0.500662 0.722676 0.060 Uiso 1 1 calc R U . . .
H18C H 0.573155 0.489810 0.642259 0.060 Uiso 1 1 calc R U . . .
Fe1B Fe 1.06894(2) 0.34979(2) 0.69422(2) 0.02339(10) Uani 1 1 d . . . . .
Si1B Si 0.91192(4) 0.39372(3) 0.82563(4) 0.02678(14) Uani 1 1 d . . . . .
Si2B Si 1.08880(4) 0.17935(3) 0.69163(5) 0.02968(15) Uani 1 1 d . . . . .
O1B O 1.18336(11) 0.33170(10) 0.56472(14) 0.0391(5) Uani 1 1 d . . . . .
O2B O 1.17415(13) 0.34635(11) 0.85272(14) 0.0462(5) Uani 1 1 d . . . . .
O3B O 1.04923(12) 0.48574(9) 0.68138(14) 0.0391(5) Uani 1 1 d . . . . .
O4B O 1.00396(10) 0.25548(9) 0.84728(11) 0.0297(4) Uani 1 1 d . . . . .
N1B N 0.93821(12) 0.34336(10) 0.50238(14) 0.0266(4) Uani 1 1 d . . . . .
C1B C 1.14093(14) 0.34095(12) 0.61586(18) 0.0297(5) Uani 1 1 d . . . . .
C2B C 1.13449(15) 0.34827(13) 0.79207(19) 0.0331(6) Uani 1 1 d . . . . .
C3B C 1.06033(14) 0.43401(13) 0.68469(17) 0.0294(5) Uani 1 1 d . . . . .
C4B C 0.99720(13) 0.27862(11) 0.77383(15) 0.0238(5) Uani 1 1 d . . . . .
C5B C 0.96013(13) 0.33988(11) 0.74913(16) 0.0237(5) Uani 1 1 d . . . . .
C6B C 0.95343(13) 0.33923(11) 0.65672(16) 0.0228(4) Uani 1 1 d . . . . .
C7B C 0.99617(12) 0.28923(11) 0.62466(15) 0.0221(4) Uani 1 1 d . . . . .
C8B C 1.03246(13) 0.25434(11) 0.69449(16) 0.0235(5) Uani 1 1 d . . . . .
C9B C 0.90597(14) 0.37082(11) 0.58482(15) 0.0254(5) Uani 1 1 d . . . . .
H9BA H 0.912816 0.416743 0.587240 0.030 Uiso 1 1 calc R U . . .
H9BB H 0.850501 0.360865 0.587525 0.030 Uiso 1 1 calc R U . . .
C10B C 0.87311(16) 0.32827(13) 0.43672(17) 0.0332(6) Uani 1 1 d . . . . .
H10D H 0.837798 0.298643 0.461867 0.050 Uiso 1 1 calc R U . . .
H10E H 0.893984 0.309651 0.385279 0.050 Uiso 1 1 calc R U . . .
H10F H 0.845136 0.366695 0.420229 0.050 Uiso 1 1 calc R U . . .
C11B C 0.99072(16) 0.38976(13) 0.46330(18) 0.0341(6) Uani 1 1 d . . . . .
H11D H 0.961196 0.427128 0.445325 0.051 Uiso 1 1 calc R U . . .
H11E H 1.013001 0.371069 0.412733 0.051 Uiso 1 1 calc R U . . .
H11F H 1.032223 0.401364 0.506319 0.051 Uiso 1 1 calc R U . . .
C12B C 0.98274(14) 0.28349(11) 0.52872(15) 0.0246(5) Uani 1 1 d . . . . .
H12C H 0.951838 0.245801 0.512966 0.030 Uiso 1 1 calc R U . . .
H12D H 1.032229 0.281315 0.500505 0.030 Uiso 1 1 calc R U . . .
C13B C 0.98675(17) 0.43363(16) 0.8984(2) 0.0431(7) Uani 1 1 d . . . . .
H13D H 1.018517 0.402191 0.930058 0.065 Uiso 1 1 calc R U . . .
H13E H 0.961436 0.460130 0.939776 0.065 Uiso 1 1 calc R U . . .
H13F H 1.019536 0.459491 0.863597 0.065 Uiso 1 1 calc R U . . .
C14B C 0.84865(16) 0.34527(13) 0.89139(18) 0.0341(6) Uani 1 1 d . . . . .
H14D H 0.812907 0.321129 0.852721 0.051 Uiso 1 1 calc R U . . .
H14E H 0.819244 0.372528 0.928064 0.051 Uiso 1 1 calc R U . . .
H14F H 0.880471 0.316621 0.928018 0.051 Uiso 1 1 calc R U . . .
C15B C 0.85408(16) 0.45209(13) 0.75902(19) 0.0348(6) Uani 1 1 d . . . . .
H15D H 0.888141 0.475237 0.722361 0.052 Uiso 1 1 calc R U . . .
H15E H 0.829337 0.481283 0.797407 0.052 Uiso 1 1 calc R U . . .
H15F H 0.814418 0.430348 0.722358 0.052 Uiso 1 1 calc R U . . .
C16B C 1.16356(18) 0.17847(17) 0.7838(2) 0.0459(7) Uani 1 1 d . . . . .
H16D H 1.203206 0.209762 0.773721 0.069 Uiso 1 1 calc R U . . .
H16E H 1.187343 0.136958 0.788323 0.069 Uiso 1 1 calc R U . . .
H16F H 1.139447 0.188219 0.837721 0.069 Uiso 1 1 calc R U . . .
C17B C 1.01825(19) 0.11422(13) 0.7006(2) 0.0441(7) Uani 1 1 d . . . . .
H17D H 0.987113 0.121802 0.750209 0.066 Uiso 1 1 calc R U . . .
H17E H 1.046170 0.074649 0.709001 0.066 Uiso 1 1 calc R U . . .
H17F H 0.984421 0.112024 0.647422 0.066 Uiso 1 1 calc R U . . .
C18B C 1.13321(19) 0.17250(15) 0.5855(2) 0.0432(7) Uani 1 1 d . . . . .
H18D H 1.092972 0.176210 0.538313 0.065 Uiso 1 1 calc R U . . .
H18E H 1.158708 0.131797 0.582030 0.065 Uiso 1 1 calc R U . . .
H18F H 1.171297 0.205880 0.580485 0.065 Uiso 1 1 calc R U . . .
Cl1E Cl 0.32583(6) 0.50148(5) 0.87828(7) 0.0529(2) Uani 0.9548(18) 1 d D U P A 1
Cl2E Cl 0.30113(8) 0.49508(5) 1.06097(6) 0.0708(3) Uani 0.9548(18) 1 d D U P A 1
Cl3E Cl 0.17230(6) 0.51020(5) 0.93700(10) 0.0695(3) Uani 0.9548(18) 1 d D U P A 1
C1E C 0.26940(18) 0.52819(16) 0.9600(2) 0.0413(7) Uani 0.9548(18) 1 d D U P A 1
H1E H 0.274794 0.574643 0.964209 0.050 Uiso 0.9548(18) 1 calc R U P A 1
S1C S 0.22159(3) 0.49782(3) 0.52327(4) 0.02848(13) Uani 1 1 d . . . . .
F1C F 0.20572(10) 0.54915(8) 0.67574(11) 0.0422(4) Uani 1 1 d . . . . .
F2C F 0.23159(10) 0.45103(7) 0.68160(11) 0.0394(4) Uani 1 1 d . . . . .
F3C F 0.32098(9) 0.51728(9) 0.65716(12) 0.0440(4) Uani 1 1 d . . . . .
O1C O 0.26860(11) 0.44703(9) 0.49686(14) 0.0378(4) Uani 1 1 d . . . . .
O2C O 0.24343(11) 0.55889(9) 0.49309(14) 0.0372(4) Uani 1 1 d . . . . .
O3C O 0.13933(11) 0.48690(9) 0.51857(13) 0.0359(4) Uani 1 1 d . . . . .
C1C C 0.24629(15) 0.50418(12) 0.64007(19) 0.0321(5) Uani 1 1 d . . . . .
S1D S 0.71571(4) 0.22271(3) 0.60616(4) 0.03219(14) Uani 1 1 d . . . . .
F1D F 0.82215(14) 0.22478(12) 0.73425(15) 0.0710(6) Uani 1 1 d . . . . .
F2D F 0.78826(12) 0.13317(10) 0.69313(16) 0.0621(6) Uani 1 1 d . . . . .
F3D F 0.86033(10) 0.18834(11) 0.61566(14) 0.0582(5) Uani 1 1 d . . . . .
O1D O 0.70055(12) 0.17924(11) 0.53617(14) 0.0447(5) Uani 1 1 d . . . . .
O2D O 0.74332(14) 0.28237(11) 0.57924(18) 0.0567(6) Uani 1 1 d . . . . .
O3D O 0.65864(13) 0.22372(12) 0.66911(15) 0.0494(6) Uani 1 1 d . . . . .
C1D C 0.80055(16) 0.19022(14) 0.66523(19) 0.0362(6) Uani 1 1 d . . . . .
Cl2F Cl 0.3560(13) 0.5054(10) 1.0297(13) 0.0708(3) Uani 0.0452(18) 1 d D U P A 2
Cl1F Cl 0.2947(12) 0.4851(11) 0.8563(11) 0.0529(2) Uani 0.0452(18) 1 d D U P A 2
Cl3F Cl 0.1946(11) 0.5032(12) 0.9904(17) 0.0695(3) Uani 0.0452(18) 1 d D U P A 2
C1F C 0.2828(12) 0.5269(17) 0.9518(14) 0.0413(7) Uani 0.0452(18) 1 d D U P A 2
H1F H 0.283330 0.572969 0.940966 0.050 Uiso 0.0452(18) 1 calc R U P A 2

loop_
_atom_site_aniso_label
_atom_site_aniso_U_11
_atom_site_aniso_U_22
_atom_site_aniso_U_33
_atom_site_aniso_U_23
_atom_site_aniso_U_13
_atom_site_aniso_U_12
Fe1A 0.02112(18) 0.01967(18) 0.0284(2) 0.00128(14) -0.00179(14) 0.00028(13)
Si1A 0.0315(3) 0.0212(3) 0.0341(4) 0.0008(3) 0.0009(3) -0.0059(3)
Si2A 0.0289(3) 0.0222(3) 0.0291(3) -0.0039(3) -0.0007(3) -0.0015(2)
O1A 0.0313(9) 0.0256(10) 0.0595(13) 0.0085(9) 0.0021(9) 0.0016(7)
O2A 0.0350(10) 0.0446(12) 0.0503(13) 0.0098(10) 0.0127(9) 0.0072(9)
O3A 0.0422(11) 0.0490(13) 0.0456(12) -0.0075(10) -0.0189(10) 0.0047(10)
O4A 0.0307(9) 0.0273(9) 0.0257(8) 0.0024(7) 0.0014(7) 0.0008(7)
N1A 0.0326(10) 0.0211(9) 0.0254(10) -0.0002(8) 0.0018(8) -0.0032(8)
C1A 0.0233(11) 0.0294(13) 0.0352(13) 0.0051(11) -0.0005(10) 0.0021(9)
C2A 0.0255(12) 0.0241(12) 0.0406(14) 0.0053(11) 0.0005(11) 0.0038(9)
C3A 0.0293(12) 0.0294(13) 0.0426(15) 0.0001(12) -0.0025(11) 0.0033(10)
C4A 0.0212(10) 0.0195(11) 0.0288(12) -0.0001(9) -0.0003(9) 0.0020(8)
C5A 0.0240(11) 0.0183(11) 0.0283(12) 0.0016(9) 0.0008(9) 0.0006(8)
C6A 0.0232(10) 0.0186(10) 0.0271(11) 0.0011(9) -0.0010(9) 0.0001(8)
C7A 0.0199(10) 0.0178(10) 0.0285(12) 0.0005(9) -0.0025(9) 0.0016(8)
C8A 0.0197(10) 0.0205(11) 0.0282(12) 0.0021(9) -0.0027(9) -0.0002(8)
C9A 0.0353(12) 0.0188(11) 0.0275(12) 0.0001(9) 0.0021(10) -0.0051(9)
C10A 0.0395(14) 0.0300(13) 0.0332(13) -0.0032(11) 0.0107(11) -0.0045(11)
C11A 0.0421(14) 0.0268(13) 0.0316(13) 0.0049(11) -0.0037(11) -0.0038(11)
C12A 0.0284(11) 0.0197(11) 0.0253(11) -0.0020(9) -0.0002(9) -0.0020(9)
C13A 0.0402(15) 0.0447(17) 0.0440(17) 0.0001(14) 0.0059(13) -0.0166(13)
C14A 0.0529(18) 0.0235(14) 0.076(2) -0.0002(15) 0.0057(17) 0.0000(13)
C15A 0.0570(18) 0.0348(15) 0.0424(16) -0.0003(13) -0.0076(14) -0.0168(14)
C16A 0.0496(18) 0.0516(19) 0.0526(19) -0.0227(16) 0.0164(15) -0.0076(15)
C17A 0.0494(17) 0.0368(15) 0.0460(17) -0.0004(13) -0.0195(14) -0.0034(13)
C18A 0.0498(16) 0.0288(14) 0.0403(15) -0.0017(12) -0.0039(13) -0.0107(12)
Fe1B 0.02149(18) 0.02350(19) 0.02531(19) -0.00107(15) 0.00258(14) -0.00304(13)
Si1B 0.0273(3) 0.0263(3) 0.0270(3) -0.0030(3) 0.0039(3) 0.0001(2)
Si2B 0.0288(3) 0.0281(3) 0.0318(4) 0.0015(3) -0.0005(3) 0.0072(3)
O1B 0.0348(10) 0.0395(11) 0.0446(11) -0.0053(9) 0.0160(9) -0.0046(8)
O2B 0.0394(11) 0.0584(14) 0.0389(12) -0.0049(10) -0.0120(9) -0.0026(10)
O3B 0.0444(11) 0.0259(10) 0.0485(12) 0.0009(8) 0.0153(9) -0.0026(8)
O4B 0.0299(9) 0.0336(9) 0.0255(9) 0.0049(7) 0.0017(7) -0.0001(7)
N1B 0.0296(10) 0.0246(10) 0.0254(10) 0.0005(8) 0.0018(8) 0.0038(8)
C1B 0.0268(12) 0.0265(12) 0.0361(14) -0.0013(10) 0.0032(10) -0.0042(9)
C2B 0.0279(12) 0.0331(14) 0.0387(15) -0.0030(11) 0.0044(11) -0.0035(10)
C3B 0.0293(12) 0.0290(13) 0.0305(13) -0.0020(10) 0.0064(10) -0.0040(10)
C4B 0.0202(10) 0.0252(11) 0.0264(12) -0.0007(9) 0.0031(9) -0.0014(8)
C5B 0.0223(10) 0.0231(11) 0.0260(11) 0.0004(9) 0.0030(9) -0.0025(8)
C6B 0.0200(10) 0.0216(11) 0.0268(12) 0.0005(9) 0.0025(9) -0.0024(8)
C7B 0.0197(10) 0.0222(11) 0.0244(11) 0.0001(9) 0.0007(8) -0.0038(8)
C8B 0.0223(10) 0.0227(11) 0.0253(11) 0.0000(9) 0.0012(9) -0.0030(8)
C9B 0.0289(11) 0.0238(11) 0.0234(11) -0.0013(9) 0.0020(9) 0.0037(9)
C10B 0.0364(13) 0.0339(14) 0.0281(13) -0.0045(11) -0.0072(10) 0.0085(11)
C11B 0.0418(14) 0.0268(13) 0.0346(14) 0.0065(11) 0.0086(11) 0.0016(11)
C12B 0.0266(11) 0.0232(11) 0.0237(11) -0.0013(9) -0.0006(9) 0.0035(9)
C13B 0.0395(15) 0.0487(18) 0.0412(16) -0.0164(14) 0.0028(12) -0.0033(13)
C14B 0.0327(13) 0.0360(14) 0.0344(14) 0.0051(11) 0.0092(11) 0.0059(11)
C15B 0.0391(14) 0.0290(13) 0.0368(14) 0.0028(11) 0.0062(11) 0.0054(11)
C16B 0.0401(15) 0.057(2) 0.0400(16) 0.0038(15) -0.0055(13) 0.0154(14)
C17B 0.0495(17) 0.0252(13) 0.0574(19) 0.0052(13) 0.0019(14) 0.0040(12)
C18B 0.0468(16) 0.0418(16) 0.0420(16) -0.0011(13) 0.0100(13) 0.0137(13)
Cl1E 0.0536(5) 0.0501(5) 0.0572(5) -0.0018(4) 0.0192(4) 0.0057(4)
Cl2E 0.1204(10) 0.0453(5) 0.0462(5) -0.0028(4) 0.0015(5) 0.0219(5)
Cl3E 0.0412(5) 0.0604(6) 0.1079(10) -0.0172(6) 0.0129(5) -0.0082(4)
C1E 0.0458(17) 0.0291(14) 0.0495(18) -0.0017(13) 0.0074(14) 0.0011(12)
S1C 0.0248(3) 0.0229(3) 0.0379(3) 0.0011(2) 0.0027(2) 0.0000(2)
F1C 0.0527(10) 0.0323(8) 0.0418(9) -0.0056(7) 0.0055(8) 0.0059(7)
F2C 0.0445(9) 0.0286(8) 0.0444(9) 0.0071(7) -0.0022(7) -0.0044(7)
F3C 0.0341(8) 0.0481(10) 0.0492(10) -0.0023(8) -0.0020(7) -0.0100(7)
O1C 0.0343(10) 0.0321(10) 0.0472(12) -0.0042(9) 0.0038(8) 0.0070(8)
O2C 0.0350(10) 0.0290(10) 0.0477(12) 0.0065(9) 0.0042(8) -0.0047(8)
O3C 0.0291(9) 0.0374(10) 0.0411(11) 0.0024(9) 0.0015(8) -0.0040(8)
C1C 0.0293(12) 0.0252(12) 0.0418(15) 0.0003(11) 0.0023(11) -0.0015(9)
S1D 0.0330(3) 0.0300(3) 0.0336(3) 0.0049(3) 0.0027(2) 0.0037(2)
F1D 0.0809(15) 0.0736(15) 0.0539(13) -0.0143(11) -0.0296(11) 0.0024(12)
F2D 0.0595(12) 0.0416(11) 0.0837(15) 0.0302(11) -0.0067(11) -0.0002(9)
F3D 0.0322(9) 0.0766(15) 0.0662(13) 0.0175(11) 0.0057(8) 0.0074(9)
O1D 0.0428(11) 0.0530(13) 0.0371(11) -0.0088(10) -0.0049(9) 0.0046(10)
O2D 0.0562(13) 0.0388(12) 0.0740(17) 0.0226(12) -0.0044(12) -0.0020(10)
O3D 0.0448(12) 0.0602(15) 0.0446(12) 0.0027(11) 0.0133(10) 0.0140(10)
C1D 0.0355(13) 0.0346(14) 0.0376(15) 0.0052(12) -0.0048(11) -0.0015(11)
Cl2F 0.1204(10) 0.0453(5) 0.0462(5) -0.0028(4) 0.0015(5) 0.0219(5)
Cl1F 0.0536(5) 0.0501(5) 0.0572(5) -0.0018(4) 0.0192(4) 0.0057(4)
Cl3F 0.0412(5) 0.0604(6) 0.1079(10) -0.0172(6) 0.0129(5) -0.0082(4)
C1F 0.0458(17) 0.0291(14) 0.0495(18) -0.0017(13) 0.0074(14) 0.0011(12)

loop_
_atom_type_symbol
_atom_type_description
_atom_type_scat_dispersion_real
_atom_type_scat_dispersion_imag
_atom_type_scat_source
C C 0.0181 0.0091 'International Tables Vol C Tables 4.2.6.8 and 6.1.1.4'
H H 0.0000 0.0000 'International Tables Vol C Tables 4.2.6.8 and 6.1.1.4'
Cl Cl 0.3639 0.7018 'International Tables Vol C Tables 4.2.6.8 and 6.1.1.4'
F F 0.0727 0.0534 'International Tables Vol C Tables 4.2.6.8 and 6.1.1.4'
Fe Fe -1.1336 3.1974 'International Tables Vol C Tables 4.2.6.8 and 6.1.1.4'
N N 0.0311 0.0180 'International Tables Vol C Tables 4.2.6.8 and 6.1.1.4'
O O 0.0492 0.0322 'International Tables Vol C Tables 4.2.6.8 and 6.1.1.4'
S S 0.3331 0.5567 'International Tables Vol C Tables 4.2.6.8 and 6.1.1.4'
Si Si 0.2541 0.3302 'International Tables Vol C Tables 4.2.6.8 and 6.1.1.4'

loop_
_exptl_crystal_face_index_h
_exptl_crystal_face_index_k
_exptl_crystal_face_index_l
_exptl_crystal_face_perp_dist
0 0 1 0.1037
0 0 -1 0.1398
0 1 0 0.0681
-9 8 3 0.0693
6 10 -4 0.0872
-3 13 0 0.0637
-10 5 4 0.0983
-10 7 0 0.0565
-8 9 -2 0.0523
4 10 -6 0.0881
-11 2 0 0.0849
-6 7 -6 0.0984
2 7 -8 0.0966
8 10 0 0.0626
-1 -11 -6 0.1226
1 -14 -2 0.0874
-1 -14 -1 0.0889
1 -14 0 0.0709
-3 -4 9 0.1286
3 6 8 0.1094
11 2 -2 0.1364
11 1 0 0.1328

loop_
_geom_angle_atom_site_label_1
_geom_angle_atom_site_label_2
_geom_angle_atom_site_label_3
_geom_angle
_geom_angle_site_symmetry_1
_geom_angle_site_symmetry_3
_geom_angle_publ_flag
C1A Fe1A C2A 98.11(12) . . ?
C1A Fe1A C3A 92.99(12) . . ?
C1A Fe1A C4A 129.83(10) . . ?
C1A Fe1A C5A 159.10(10) . . ?
C1A Fe1A C6A 124.33(10) . . ?
C1A Fe1A C7A 92.22(10) . . ?
C1A Fe1A C8A 94.32(10) . . ?
C2A Fe1A C4A 80.52(10) . . ?
C2A Fe1A C5A 95.76(10) . . ?
C2A Fe1A C6A 135.22(10) . . ?
C2A Fe1A C7A 138.23(11) . . ?
C2A Fe1A C8A 99.07(11) . . ?
C3A Fe1A C2A 97.90(12) . . ?
C3A Fe1A C4A 137.10(10) . . ?
C3A Fe1A C5A 100.52(11) . . ?
C3A Fe1A C6A 93.78(11) . . ?
C3A Fe1A C7A 121.95(11) . . ?
C3A Fe1A C8A 160.37(11) . . ?
C5A Fe1A C4A 38.16(9) . . ?
C6A Fe1A C4A 62.27(9) . . ?
C6A Fe1A C5A 39.50(9) . . ?
C6A Fe1A C8A 67.12(9) . . ?
C7A Fe1A C4A 62.31(9) . . ?
C7A Fe1A C5A 67.11(9) . . ?
C7A Fe1A C6A 39.96(9) . . ?
C7A Fe1A C8A 39.58(9) . . ?
C8A Fe1A C4A 38.16(8) . . ?
C8A Fe1A C5A 68.01(9) . . ?
C13A Si1A C5A 109.45(13) . . ?
C13A Si1A C15A 109.41(15) . . ?
C14A Si1A C5A 106.14(13) . . ?
C14A Si1A C13A 111.63(16) . . ?
C14A Si1A C15A 110.84(17) . . ?
C15A Si1A C5A 109.30(12) . . ?
C16A Si2A C8A 108.72(13) . . ?
C16A Si2A C18A 110.21(16) . . ?
C17A Si2A C8A 105.84(12) . . ?
C17A Si2A C16A 112.68(17) . . ?
C17A Si2A C18A 109.39(15) . . ?
C18A Si2A C8A 109.89(12) . . ?
C10A N1A C9A 110.11(19) . . ?
C10A N1A C11A 108.3(2) . . ?
C10A N1A C12A 110.82(19) . . ?
C11A N1A C9A 109.57(19) . . ?
C11A N1A C12A 110.50(19) . . ?
C12A N1A C9A 107.51(18) . . ?
O1A C1A Fe1A 175.4(2) . . ?
O2A C2A Fe1A 176.7(2) . . ?
O3A C3A Fe1A 177.5(3) . . ?
O4A C4A Fe1A 136.57(17) . . ?
O4A C4A C5A 127.2(2) . . ?
O4A C4A C8A 126.6(2) . . ?
C5A C4A Fe1A 61.82(12) . . ?
C8A C4A Fe1A 61.80(12) . . ?
C8A C4A C5A 105.85(19) . . ?
Si1A C5A Fe1A 129.52(12) . . ?
C4A C5A Fe1A 80.02(13) . . ?
C4A C5A Si1A 125.84(17) . . ?
C6A C5A Fe1A 68.02(13) . . ?
C6A C5A Si1A 126.72(18) . . ?
C6A C5A C4A 105.3(2) . . ?
C5A C6A Fe1A 72.48(13) . . ?
C5A C6A C9A 138.0(2) . . ?
C7A C6A Fe1A 69.67(13) . . ?
C7A C6A C5A 109.8(2) . . ?
C7A C6A C9A 111.1(2) . . ?
C9A C6A Fe1A 131.71(17) . . ?
C6A C7A Fe1A 70.36(13) . . ?
C6A C7A C8A 110.1(2) . . ?
C6A C7A C12A 110.7(2) . . ?
C8A C7A Fe1A 72.76(13) . . ?
C8A C7A C12A 138.1(2) . . ?
C12A C7A Fe1A 130.84(17) . . ?
Si2A C8A Fe1A 130.37(12) . . ?
C4A C8A Fe1A 80.04(13) . . ?
C4A C8A Si2A 123.85(18) . . ?
C7A C8A Fe1A 67.65(13) . . ?
C7A C8A Si2A 128.73(17) . . ?
C7A C8A C4A 105.2(2) . . ?
N1A C9A H9AA 111.0 . . ?
N1A C9A H9AB 111.0 . . ?
C6A C9A N1A 103.59(19) . . ?
C6A C9A H9AA 111.0 . . ?
C6A C9A H9AB 111.0 . . ?
H9AA C9A H9AB 109.0 . . ?
N1A C10A H10A 109.5 . . ?
N1A C10A H10B 109.5 . . ?
N1A C10A H10C 109.5 . . ?
H10A C10A H10B 109.5 . . ?
H10A C10A H10C 109.5 . . ?
H10B C10A H10C 109.5 . . ?
N1A C11A H11A 109.5 . . ?
N1A C11A H11B 109.5 . . ?
N1A C11A H11C 109.5 . . ?
H11A C11A H11B 109.5 . . ?
H11A C11A H11C 109.5 . . ?
H11B C11A H11C 109.5 . . ?
N1A C12A H12A 111.1 . . ?
N1A C12A H12B 111.1 . . ?
C7A C12A N1A 103.42(18) . . ?
C7A C12A H12A 111.1 . . ?
C7A C12A H12B 111.1 . . ?
H12A C12A H12B 109.0 . . ?
Si1A C13A H13A 109.5 . . ?
Si1A C13A H13B 109.5 . . ?
Si1A C13A H13C 109.5 . . ?
H13A C13A H13B 109.5 . . ?
H13A C13A H13C 109.5 . . ?
H13B C13A H13C 109.5 . . ?
Si1A C14A H14A 109.5 . . ?
Si1A C14A H14B 109.5 . . ?
Si1A C14A H14C 109.5 . . ?
H14A C14A H14B 109.5 . . ?
H14A C14A H14C 109.5 . . ?
H14B C14A H14C 109.5 . . ?
Si1A C15A H15A 109.5 . . ?
Si1A C15A H15B 109.5 . . ?
Si1A C15A H15C 109.5 . . ?
H15A C15A H15B 109.5 . . ?
H15A C15A H15C 109.5 . . ?
H15B C15A H15C 109.5 . . ?
Si2A C16A H16A 109.5 . . ?
Si2A C16A H16B 109.5 . . ?
Si2A C16A H16C 109.5 . . ?
H16A C16A H16B 109.5 . . ?
H16A C16A H16C 109.5 . . ?
H16B C16A H16C 109.5 . . ?
Si2A C17A H17A 109.5 . . ?
Si2A C17A H17B 109.5 . . ?
Si2A C17A H17C 109.5 . . ?
H17A C17A H17B 109.5 . . ?
H17A C17A H17C 109.5 . . ?
H17B C17A H17C 109.5 . . ?
Si2A C18A H18A 109.5 . . ?
Si2A C18A H18B 109.5 . . ?
Si2A C18A H18C 109.5 . . ?
H18A C18A H18B 109.5 . . ?
H18A C18A H18C 109.5 . . ?
H18B C18A H18C 109.5 . . ?
C1B Fe1B C2B 97.58(12) . . ?
C1B Fe1B C3B 96.11(11) . . ?
C1B Fe1B C4B 133.88(10) . . ?
C1B Fe1B C5B 157.93(11) . . ?
C1B Fe1B C6B 120.19(11) . . ?
C1B Fe1B C7B 90.68(10) . . ?
C1B Fe1B C8B 96.86(10) . . ?
C2B Fe1B C4B 83.04(10) . . ?
C2B Fe1B C5B 100.84(11) . . ?
C2B Fe1B C6B 140.31(11) . . ?
C2B Fe1B C7B 138.18(11) . . ?
C2B Fe1B C8B 98.59(11) . . ?
C3B Fe1B C2B 97.36(12) . . ?
C3B Fe1B C4B 129.72(10) . . ?
C3B Fe1B C5B 93.48(10) . . ?
C3B Fe1B C6B 90.71(10) . . ?
C3B Fe1B C7B 122.52(11) . . ?
C3B Fe1B C8B 157.88(10) . . ?
C5B Fe1B C4B 38.51(8) . . ?
C5B Fe1B C8B 68.52(9) . . ?
C6B Fe1B C4B 62.61(9) . . ?
C6B Fe1B C5B 39.69(9) . . ?
C6B Fe1B C8B 67.25(9) . . ?
C7B Fe1B C4B 62.67(9) . . ?
C7B Fe1B C5B 67.45(9) . . ?
C7B Fe1B C6B 39.99(9) . . ?
C7B Fe1B C8B 39.60(9) . . ?
C8B Fe1B C4B 38.50(8) . . ?
C13B Si1B C5B 109.69(12) . . ?
C13B Si1B C15B 110.72(15) . . ?
C14B Si1B C5B 107.74(12) . . ?
C14B Si1B C13B 109.74(14) . . ?
C14B Si1B C15B 110.98(13) . . ?
C15B Si1B C5B 107.90(12) . . ?
C16B Si2B C8B 109.15(13) . . ?
C16B Si2B C17B 111.29(16) . . ?
C16B Si2B C18B 111.36(15) . . ?
C17B Si2B C8B 106.86(12) . . ?
C18B Si2B C8B 109.50(13) . . ?
C18B Si2B C17B 108.57(16) . . ?
C10B N1B C9B 110.00(19) . . ?
C10B N1B C12B 110.03(19) . . ?
C11B N1B C9B 110.12(19) . . ?
C11B N1B C10B 108.6(2) . . ?
C11B N1B C12B 110.45(19) . . ?
C12B N1B C9B 107.60(18) . . ?
O1B C1B Fe1B 175.1(2) . . ?
O2B C2B Fe1B 178.7(3) . . ?
O3B C3B Fe1B 174.4(2) . . ?
O4B C4B Fe1B 135.58(17) . . ?
O4B C4B C5B 126.7(2) . . ?
O4B C4B C8B 126.4(2) . . ?
C5B C4B Fe1B 62.36(12) . . ?
C5B C4B C8B 106.63(19) . . ?
C8B C4B Fe1B 62.58(12) . . ?
Si1B C5B Fe1B 129.08(12) . . ?
C4B C5B Fe1B 79.13(13) . . ?
C4B C5B Si1B 125.13(17) . . ?
C6B C5B Fe1B 67.55(12) . . ?
C6B C5B Si1B 128.59(18) . . ?
C6B C5B C4B 104.6(2) . . ?
C5B C6B Fe1B 72.76(13) . . ?
C5B C6B C9B 138.0(2) . . ?
C7B C6B Fe1B 69.97(13) . . ?
C7B C6B C5B 110.4(2) . . ?
C7B C6B C9B 110.9(2) . . ?
C9B C6B Fe1B 129.44(16) . . ?
C6B C7B Fe1B 70.05(13) . . ?
C6B C7B C8B 110.4(2) . . ?
C6B C7B C12B 111.1(2) . . ?
C8B C7B Fe1B 73.07(13) . . ?
C8B C7B C12B 138.0(2) . . ?
C12B C7B Fe1B 128.37(16) . . ?
Si2B C8B Fe1B 131.29(12) . . ?
C4B C8B Fe1B 78.92(13) . . ?
C4B C8B Si2B 123.75(17) . . ?
C7B C8B Fe1B 67.33(13) . . ?
C7B C8B Si2B 129.32(18) . . ?
C7B C8B C4B 104.74(19) . . ?
N1B C9B H9BA 111.1 . . ?
N1B C9B H9BB 111.1 . . ?
C6B C9B N1B 103.25(18) . . ?
C6B C9B H9BA 111.1 . . ?
C6B C9B H9BB 111.1 . . ?
H9BA C9B H9BB 109.1 . . ?
N1B C10B H10D 109.5 . . ?
N1B C10B H10E 109.5 . . ?
N1B C10B H10F 109.5 . . ?
H10D C10B H10E 109.5 . . ?
H10D C10B H10F 109.5 . . ?
H10E C10B H10F 109.5 . . ?
N1B C11B H11D 109.5 . . ?
N1B C11B H11E 109.5 . . ?
N1B C11B H11F 109.5 . . ?
H11D C11B H11E 109.5 . . ?
H11D C11B H11F 109.5 . . ?
H11E C11B H11F 109.5 . . ?
N1B C12B H12C 111.0 . . ?
N1B C12B H12D 111.0 . . ?
C7B C12B N1B 103.76(18) . . ?
C7B C12B H12C 111.0 . . ?
C7B C12B H12D 111.0 . . ?
H12C C12B H12D 109.0 . . ?
Si1B C13B H13D 109.5 . . ?
Si1B C13B H13E 109.5 . . ?
Si1B C13B H13F 109.5 . . ?
H13D C13B H13E 109.5 . . ?
H13D C13B H13F 109.5 . . ?
H13E C13B H13F 109.5 . . ?
Si1B C14B H14D 109.5 . . ?
Si1B C14B H14E 109.5 . . ?
Si1B C14B H14F 109.5 . . ?
H14D C14B H14E 109.5 . . ?
H14D C14B H14F 109.5 . . ?
H14E C14B H14F 109.5 . . ?
Si1B C15B H15D 109.5 . . ?
Si1B C15B H15E 109.5 . . ?
Si1B C15B H15F 109.5 . . ?
H15D C15B H15E 109.5 . . ?
H15D C15B H15F 109.5 . . ?
H15E C15B H15F 109.5 . . ?
Si2B C16B H16D 109.5 . . ?
Si2B C16B H16E 109.5 . . ?
Si2B C16B H16F 109.5 . . ?
H16D C16B H16E 109.5 . . ?
H16D C16B H16F 109.5 . . ?
H16E C16B H16F 109.5 . . ?
Si2B C17B H17D 109.5 . . ?
Si2B C17B H17E 109.5 . . ?
Si2B C17B H17F 109.5 . . ?
H17D C17B H17E 109.5 . . ?
H17D C17B H17F 109.5 . . ?
H17E C17B H17F 109.5 . . ?
Si2B C18B H18D 109.5 . . ?
Si2B C18B H18E 109.5 . . ?
Si2B C18B H18F 109.5 . . ?
H18D C18B H18E 109.5 . . ?
H18D C18B H18F 109.5 . . ?
H18E C18B H18F 109.5 . . ?
Cl1E C1E Cl2E 110.52(18) . . ?
Cl1E C1E H1E 108.5 . . ?
Cl2E C1E H1E 108.5 . . ?
Cl3E C1E Cl1E 111.2(2) . . ?
Cl3E C1E Cl2E 109.43(19) . . ?
Cl3E C1E H1E 108.5 . . ?
O1C S1C O2C 115.23(12) . . ?
O1C S1C O3C 116.27(12) . . ?
O1C S1C C1C 103.64(12) . . ?
O2C S1C C1C 101.61(12) . . ?
O3C S1C O2C 114.16(12) . . ?
O3C S1C C1C 103.19(12) . . ?
F1C C1C S1C 111.42(19) . . ?
F1C C1C F2C 107.0(2) . . ?
F1C C1C F3C 107.4(2) . . ?
F2C C1C S1C 111.70(18) . . ?
F3C C1C S1C 111.81(19) . . ?
F3C C1C F2C 107.3(2) . . ?
O1D S1D C1D 103.46(13) . . ?
O2D S1D O1D 113.91(16) . . ?
O2D S1D C1D 102.15(14) . . ?
O3D S1D O1D 114.82(15) . . ?
O3D S1D O2D 116.27(16) . . ?
O3D S1D C1D 103.77(14) . . ?
F1D C1D S1D 111.5(2) . . ?
F2D C1D S1D 112.0(2) . . ?
F2D C1D F1D 107.2(3) . . ?
F2D C1D F3D 108.1(3) . . ?
F3D C1D S1D 111.0(2) . . ?
F3D C1D F1D 106.8(3) . . ?
Cl2F C1F Cl3F 107.5(14) . . ?
Cl2F C1F H1F 111.1 . . ?
Cl1F C1F Cl2F 108.9(14) . . ?
Cl1F C1F Cl3F 107.0(14) . . ?
Cl1F C1F H1F 111.1 . . ?
Cl3F C1F H1F 111.1 . . ?

loop_
_geom_bond_atom_site_label_1
_geom_bond_atom_site_label_2
_geom_bond_distance
_geom_bond_site_symmetry_2
_geom_bond_publ_flag
Fe1A C1A 1.795(3) . ?
Fe1A C2A 1.820(3) . ?
Fe1A C3A 1.814(3) . ?
Fe1A C4A 2.386(2) . ?
Fe1A C5A 2.135(2) . ?
Fe1A C6A 2.076(2) . ?
Fe1A C7A 2.067(2) . ?
Fe1A C8A 2.135(2) . ?
Si1A C5A 1.887(2) . ?
Si1A C13A 1.863(3) . ?
Si1A C14A 1.861(3) . ?
Si1A C15A 1.870(3) . ?
Si2A C8A 1.879(2) . ?
Si2A C16A 1.856(3) . ?
Si2A C17A 1.856(3) . ?
Si2A C18A 1.865(3) . ?
O1A C1A 1.130(3) . ?
O2A C2A 1.134(3) . ?
O3A C3A 1.132(4) . ?
O4A C4A 1.228(3) . ?
N1A C9A 1.539(3) . ?
N1A C10A 1.504(3) . ?
N1A C11A 1.507(3) . ?
N1A C12A 1.534(3) . ?
C4A C5A 1.497(3) . ?
C4A C8A 1.496(3) . ?
C5A C6A 1.424(3) . ?
C6A C7A 1.416(3) . ?
C6A C9A 1.485(3) . ?
C7A C8A 1.424(3) . ?
C7A C12A 1.499(3) . ?
C9A H9AA 0.9900 . ?
C9A H9AB 0.9900 . ?
C10A H10A 0.9800 . ?
C10A H10B 0.9800 . ?
C10A H10C 0.9800 . ?
C11A H11A 0.9800 . ?
C11A H11B 0.9800 . ?
C11A H11C 0.9800 . ?
C12A H12A 0.9900 . ?
C12A H12B 0.9900 . ?
C13A H13A 0.9800 . ?
C13A H13B 0.9800 . ?
C13A H13C 0.9800 . ?
C14A H14A 0.9800 . ?
C14A H14B 0.9800 . ?
C14A H14C 0.9800 . ?
C15A H15A 0.9800 . ?
C15A H15B 0.9800 . ?
C15A H15C 0.9800 . ?
C16A H16A 0.9800 . ?
C16A H16B 0.9800 . ?
C16A H16C 0.9800 . ?
C17A H17A 0.9800 . ?
C17A H17B 0.9800 . ?
C17A H17C 0.9800 . ?
C18A H18A 0.9800 . ?
C18A H18B 0.9800 . ?
C18A H18C 0.9800 . ?
Fe1B C1B 1.807(3) . ?
Fe1B C2B 1.833(3) . ?
Fe1B C3B 1.813(3) . ?
Fe1B C4B 2.364(2) . ?
Fe1B C5B 2.132(2) . ?
Fe1B C6B 2.063(2) . ?
Fe1B C7B 2.062(2) . ?
Fe1B C8B 2.138(2) . ?
Si1B C5B 1.886(2) . ?
Si1B C13B 1.868(3) . ?
Si1B C14B 1.861(3) . ?
Si1B C15B 1.869(3) . ?
Si2B C8B 1.881(3) . ?
Si2B C16B 1.863(3) . ?
Si2B C17B 1.867(3) . ?
Si2B C18B 1.863(3) . ?
O1B C1B 1.133(3) . ?
O2B C2B 1.127(4) . ?
O3B C3B 1.124(3) . ?
O4B C4B 1.237(3) . ?
N1B C9B 1.542(3) . ?
N1B C10B 1.504(3) . ?
N1B C11B 1.501(3) . ?
N1B C12B 1.537(3) . ?
C4B C5B 1.498(3) . ?
C4B C8B 1.499(3) . ?
C5B C6B 1.426(3) . ?
C6B C7B 1.411(3) . ?
C6B C9B 1.500(3) . ?
C7B C8B 1.425(3) . ?
C7B C12B 1.491(3) . ?
C9B H9BA 0.9900 . ?
C9B H9BB 0.9900 . ?
C10B H10D 0.9800 . ?
C10B H10E 0.9800 . ?
C10B H10F 0.9800 . ?
C11B H11D 0.9800 . ?
C11B H11E 0.9800 . ?
C11B H11F 0.9800 . ?
C12B H12C 0.9900 . ?
C12B H12D 0.9900 . ?
C13B H13D 0.9800 . ?
C13B H13E 0.9800 . ?
C13B H13F 0.9800 . ?
C14B H14D 0.9800 . ?
C14B H14E 0.9800 . ?
C14B H14F 0.9800 . ?
C15B H15D 0.9800 . ?
C15B H15E 0.9800 . ?
C15B H15F 0.9800 . ?
C16B H16D 0.9800 . ?
C16B H16E 0.9800 . ?
C16B H16F 0.9800 . ?
C17B H17D 0.9800 . ?
C17B H17E 0.9800 . ?
C17B H17F 0.9800 . ?
C18B H18D 0.9800 . ?
C18B H18E 0.9800 . ?
C18B H18F 0.9800 . ?
Cl1E C1E 1.745(3) . ?
Cl2E C1E 1.769(4) . ?
Cl3E C1E 1.743(3) . ?
C1E H1E 1.0000 . ?
S1C O1C 1.4344(19) . ?
S1C O2C 1.4464(19) . ?
S1C O3C 1.4444(19) . ?
S1C C1C 1.833(3) . ?
F1C C1C 1.333(3) . ?
F2C C1C 1.339(3) . ?
F3C C1C 1.336(3) . ?
S1D O1D 1.438(2) . ?
S1D O2D 1.435(2) . ?
S1D O3D 1.434(2) . ?
S1D C1D 1.819(3) . ?
F1D C1D 1.332(4) . ?
F2D C1D 1.317(3) . ?
F3D C1D 1.331(3) . ?
Cl2F C1F 1.754(17) . ?
Cl1F C1F 1.750(17) . ?
Cl3F C1F 1.755(17) . ?
C1F H1F 1.0000 . ?

loop_
_geom_torsion_atom_site_label_1
_geom_torsion_atom_site_label_2
_geom_torsion_atom_site_label_3
_geom_torsion_atom_site_label_4
_geom_torsion
_geom_torsion_site_symmetry_1
_geom_torsion_site_symmetry_2
_geom_torsion_site_symmetry_3
_geom_torsion_site_symmetry_4
_geom_torsion_publ_flag
Fe1A C4A C5A Si1A -132.06(19) . . . . ?
Fe1A C4A C5A C6A 63.77(15) . . . . ?
Fe1A C4A C8A Si2A 132.39(18) . . . . ?
Fe1A C4A C8A C7A -63.42(14) . . . . ?
Fe1A C5A C6A C7A 59.96(16) . . . . ?
Fe1A C5A C6A C9A -133.8(3) . . . . ?
Fe1A C6A C7A C8A 62.23(16) . . . . ?
Fe1A C6A C7A C12A -127.41(18) . . . . ?
Fe1A C6A C9A N1A 68.8(3) . . . . ?
Fe1A C7A C8A Si2A -124.62(19) . . . . ?
Fe1A C7A C8A C4A 72.24(15) . . . . ?
Fe1A C7A C12A N1A -70.3(2) . . . . ?
Si1A C5A C6A Fe1A 123.71(19) . . . . ?
Si1A C5A C6A C7A -176.33(17) . . . . ?
Si1A C5A C6A C9A -10.1(4) . . . . ?
O4A C4A C5A Fe1A 128.9(2) . . . . ?
O4A C4A C5A Si1A -3.2(3) . . . . ?
O4A C4A C5A C6A -167.4(2) . . . . ?
O4A C4A C8A Fe1A -128.9(2) . . . . ?
O4A C4A C8A Si2A 3.5(3) . . . . ?
O4A C4A C8A C7A 167.7(2) . . . . ?
C4A C5A C6A Fe1A -72.30(15) . . . . ?
C4A C5A C6A C7A -12.3(2) . . . . ?
C4A C5A C6A C9A 153.9(3) . . . . ?
C5A C4A C8A Fe1A 44.82(15) . . . . ?
C5A C4A C8A Si2A 177.21(16) . . . . ?
C5A C4A C8A C7A -18.6(2) . . . . ?
C5A C6A C7A Fe1A -61.68(16) . . . . ?
C5A C6A C7A C8A 0.6(3) . . . . ?
C5A C6A C7A C12A 170.91(19) . . . . ?
C5A C6A C9A N1A -178.4(3) . . . . ?
C6A C7A C8A Fe1A -60.76(16) . . . . ?
C6A C7A C8A Si2A 174.62(17) . . . . ?
C6A C7A C8A C4A 11.5(2) . . . . ?
C6A C7A C12A N1A 11.2(2) . . . . ?
C7A C6A C9A N1A -12.3(3) . . . . ?
C8A C4A C5A Fe1A -44.81(15) . . . . ?
C8A C4A C5A Si1A -176.87(16) . . . . ?
C8A C4A C5A C6A 19.0(2) . . . . ?
C8A C7A C12A N1A 177.5(3) . . . . ?
C9A N1A C12A C7A -18.5(2) . . . . ?
C9A C6A C7A Fe1A 128.15(19) . . . . ?
C9A C6A C7A C8A -169.6(2) . . . . ?
C9A C6A C7A C12A 0.7(3) . . . . ?
C10A N1A C9A C6A 139.8(2) . . . . ?
C10A N1A C12A C7A -138.9(2) . . . . ?
C11A N1A C9A C6A -101.2(2) . . . . ?
C11A N1A C12A C7A 101.1(2) . . . . ?
C12A N1A C9A C6A 18.9(2) . . . . ?
C12A C7A C8A Fe1A 132.8(3) . . . . ?
C12A C7A C8A Si2A 8.2(4) . . . . ?
C12A C7A C8A C4A -154.9(3) . . . . ?
C13A Si1A C5A Fe1A -71.8(2) . . . . ?
C13A Si1A C5A C4A 36.8(2) . . . . ?
C13A Si1A C5A C6A -162.4(2) . . . . ?
C14A Si1A C5A Fe1A 167.58(18) . . . . ?
C14A Si1A C5A C4A -83.8(2) . . . . ?
C14A Si1A C5A C6A 77.0(2) . . . . ?
C15A Si1A C5A Fe1A 48.0(2) . . . . ?
C15A Si1A C5A C4A 156.6(2) . . . . ?
C15A Si1A C5A C6A -42.6(3) . . . . ?
C16A Si2A C8A Fe1A 45.0(2) . . . . ?
C16A Si2A C8A C4A -62.2(2) . . . . ?
C16A Si2A C8A C7A 137.5(2) . . . . ?
C17A Si2A C8A Fe1A 166.32(17) . . . . ?
C17A Si2A C8A C4A 59.0(2) . . . . ?
C17A Si2A C8A C7A -101.3(2) . . . . ?
C18A Si2A C8A Fe1A -75.66(19) . . . . ?
C18A Si2A C8A C4A 177.1(2) . . . . ?
C18A Si2A C8A C7A 16.8(3) . . . . ?
Fe1B C4B C5B Si1B -130.53(19) . . . . ?
Fe1B C4B C5B C6B 63.14(14) . . . . ?
Fe1B C4B C8B Si2B 132.68(18) . . . . ?
Fe1B C4B C8B C7B -62.77(14) . . . . ?
Fe1B C5B C6B C7B 60.10(16) . . . . ?
Fe1B C5B C6B C9B -130.5(3) . . . . ?
Fe1B C6B C7B C8B 62.28(16) . . . . ?
Fe1B C6B C7B C12B -124.59(18) . . . . ?
Fe1B C6B C9B N1B 68.9(2) . . . . ?
Fe1B C7B C8B Si2B -125.61(19) . . . . ?
Fe1B C7B C8B C4B 71.02(15) . . . . ?
Fe1B C7B C12B N1B -70.6(2) . . . . ?
Si1B C5B C6B Fe1B 122.89(19) . . . . ?
Si1B C5B C6B C7B -177.01(17) . . . . ?
Si1B C5B C6B C9B -7.6(4) . . . . ?
O4B C4B C5B Fe1B 128.0(2) . . . . ?
O4B C4B C5B Si1B -2.6(3) . . . . ?
O4B C4B C5B C6B -168.9(2) . . . . ?
O4B C4B C8B Fe1B -128.1(2) . . . . ?
O4B C4B C8B Si2B 4.6(3) . . . . ?
O4B C4B C8B C7B 169.1(2) . . . . ?
C4B C5B C6B Fe1B -71.43(15) . . . . ?
C4B C5B C6B C7B -11.3(2) . . . . ?
C4B C5B C6B C9B 158.1(3) . . . . ?
C5B C4B C8B Fe1B 45.55(15) . . . . ?
C5B C4B C8B Si2B 178.23(16) . . . . ?
C5B C4B C8B C7B -17.2(2) . . . . ?
C5B C6B C7B Fe1B -61.80(16) . . . . ?
C5B C6B C7B C8B 0.5(3) . . . . ?
C5B C6B C7B C12B 173.61(19) . . . . ?
C5B C6B C9B N1B 178.7(3) . . . . ?
C6B C7B C8B Fe1B -60.44(16) . . . . ?
C6B C7B C8B Si2B 173.95(17) . . . . ?
C6B C7B C8B C4B 10.6(2) . . . . ?
C6B C7B C12B N1B 10.1(2) . . . . ?
C7B C6B C9B N1B -11.9(2) . . . . ?
C8B C4B C5B Fe1B -45.67(15) . . . . ?
C8B C4B C5B Si1B -176.20(16) . . . . ?
C8B C4B C5B C6B 17.5(2) . . . . ?
C8B C7B C12B N1B -179.5(3) . . . . ?
C9B N1B C12B C7B -17.3(2) . . . . ?
C9B C6B C7B Fe1B 125.77(18) . . . . ?
C9B C6B C7B C8B -171.95(19) . . . . ?
C9B C6B C7B C12B 1.2(3) . . . . ?
C10B N1B C9B C6B 137.7(2) . . . . ?
C10B N1B C12B C7B -137.1(2) . . . . ?
C11B N1B C9B C6B -102.6(2) . . . . ?
C11B N1B C12B C7B 102.9(2) . . . . ?
C12B N1B C9B C6B 17.9(2) . . . . ?
C12B C7B C8B Fe1B 129.2(3) . . . . ?
C12B C7B C8B Si2B 3.5(4) . . . . ?
C12B C7B C8B C4B -159.8(3) . . . . ?
C13B Si1B C5B Fe1B -32.4(2) . . . . ?
C13B Si1B C5B C4B 73.6(2) . . . . ?
C13B Si1B C5B C6B -123.4(2) . . . . ?
C14B Si1B C5B Fe1B -151.77(16) . . . . ?
C14B Si1B C5B C4B -45.8(2) . . . . ?
C14B Si1B C5B C6B 117.2(2) . . . . ?
C15B Si1B C5B Fe1B 88.34(18) . . . . ?
C15B Si1B C5B C4B -165.73(19) . . . . ?
C15B Si1B C5B C6B -2.7(2) . . . . ?
C16B Si2B C8B Fe1B 56.0(2) . . . . ?
C16B Si2B C8B C4B -50.2(2) . . . . ?
C16B Si2B C8B C7B 149.2(2) . . . . ?
C17B Si2B C8B Fe1B 176.46(17) . . . . ?
C17B Si2B C8B C4B 70.2(2) . . . . ?
C17B Si2B C8B C7B -90.3(2) . . . . ?
C18B Si2B C8B Fe1B -66.1(2) . . . . ?
C18B Si2B C8B C4B -172.3(2) . . . . ?
C18B Si2B C8B C7B 27.1(3) . . . . ?
O1C S1C C1C F1C -178.65(18) . . . . ?
O1C S1C C1C F2C -59.1(2) . . . . ?
O1C S1C C1C F3C 61.1(2) . . . . ?
O2C S1C C1C F1C 61.5(2) . . . . ?
O2C S1C C1C F2C -178.92(17) . . . . ?
O2C S1C C1C F3C -58.7(2) . . . . ?
O3C S1C C1C F1C -57.0(2) . . . . ?
O3C S1C C1C F2C 62.6(2) . . . . ?
O3C S1C C1C F3C -177.22(18) . . . . ?
O1D S1D C1D F1D -179.0(2) . . . . ?
O1D S1D C1D F2D -58.9(3) . . . . ?
O1D S1D C1D F3D 62.1(2) . . . . ?
O2D S1D C1D F1D 62.5(3) . . . . ?
O2D S1D C1D F2D -177.4(2) . . . . ?
O2D S1D C1D F3D -56.5(3) . . . . ?
O3D S1D C1D F1D -58.8(3) . . . . ?
O3D S1D C1D F2D 61.3(3) . . . . ?
O3D S1D C1D F3D -177.7(2) . . . . ?

loop_
_exptl_oxdiff_crystal_face_indexfrac_h
_exptl_oxdiff_crystal_face_indexfrac_k
_exptl_oxdiff_crystal_face_indexfrac_l
_exptl_oxdiff_crystal_face_x
_exptl_oxdiff_crystal_face_y
_exptl_oxdiff_crystal_face_z
-0.0038 0.0122 0.9999 -0.0115 0.0895 0.0428
0.0038 -0.0122 -0.9999 0.0115 -0.0895 -0.0428
-0.0283 0.9944 -0.0060 -0.0707 -0.0041 -0.0108
-8.5479 8.4322 2.8962 -0.7334 -0.1371 0.6674
6.3408 10.2453 -4.0844 -0.6038 -0.1097 -0.7879
-2.5985 13.4912 -0.3923 -0.9833 -0.1809 0.0093
-9.9304 4.6182 3.9831 -0.4920 -0.0920 0.8677
-9.7722 6.9170 0.2814 -0.6135 -0.4222 0.6685
-7.9028 9.4667 -1.6174 -0.7508 -0.5158 0.4126
3.6733 10.1636 -6.1860 -0.6087 -0.4159 -0.6732
-11.0468 2.4971 -0.1944 -0.3112 -0.5111 0.8017
-6.0330 7.2202 -6.2822 -0.5191 -0.8464 0.0999
2.4378 7.3785 -8.3208 -0.4040 -0.6555 -0.6346
8.1443 9.5472 0.1538 -0.5771 0.3516 -0.7358
-0.7553 -11.3052 -5.7519 0.8523 -0.5233 -0.0435
0.8867 -13.5081 -2.2586 0.9915 -0.1324 0.0084
-0.7262 -13.7049 -1.4424 0.9768 -0.1300 0.1686
0.7937 -13.8447 0.0995 0.9891 0.0757 0.1203
-2.5511 -4.3339 9.3691 0.1759 0.7375 0.6491
3.2014 6.0477 8.3677 -0.4775 0.8780 0.0356
10.9367 2.2210 -2.4445 0.0038 0.2587 -0.9660
11.1882 0.9167 0.3414 0.0697 0.5227 -0.8498
